data_7109083
loop_
_publ_author_name
'Bingran Yu'
'Shuwen Guo'
'Lipeng He'
'Weifeng Bu'

_publ_section_title
;
 Synthesis and characterization of a luminescence metallosupramolecular
 hyperbranched polymer
;
_journal_name_full Chem.Commun.
_journal_page_first 3333
_journal_paper_doi 10.1039/c3cc41069b
_journal_volume 49
_journal_year 2013
_chemical_formula_moiety 'C34 H34 N2 Pt, C H2 Cl2'
_chemical_formula_sum 'C35 H36 Cl2 N2 Pt'
_chemical_formula_weight 750.65
_chemical_name_systematic
;
?
;
_space_group_crystal_system triclinic
_space_group_IT_number 2
_space_group_name_Hall '-P 1'
_space_group_name_H-M_alt 'P -1'
_symmetry_space_group_name_Hall '-P 1'
_symmetry_space_group_name_H-M 'P -1'
_atom_sites_solution_hydrogens geom
_atom_sites_solution_primary iterative
_atom_sites_solution_secondary difmap
_audit_creation_date 2012-09-03
_audit_creation_method
;
Olex2 1.2
(compiled 2012.05.09 svn.r2324, GUI svn.r4230)
;
_cell_angle_alpha 109.735(4)
_cell_angle_beta 90.674(3)
_cell_angle_gamma 97.278(3)
_cell_formula_units_Z 2
_cell_length_a 10.3930(4)
_cell_length_b 10.4002(4)
_cell_length_c 15.2797(7)
_cell_measurement_reflns_used 7404
_cell_measurement_temperature 100.00(10)
_cell_measurement_theta_max 28.5961
_cell_measurement_theta_min 3.0161
_cell_volume 1539.41(12)
_computing_cell_refinement
;
CrysAlisPro, Agilent Technologies,
Version 1.171.36.20 (release 27-06-2012 CrysAlis171 .NET)
(compiled Jul 11 2012,15:38:31)
;
_computing_data_collection
;
CrysAlisPro, Agilent Technologies,
Version 1.171.36.20 (release 27-06-2012 CrysAlis171 .NET)
(compiled Jul 11 2012,15:38:31)
;
_computing_data_reduction
;
CrysAlisPro, Agilent Technologies,
Version 1.171.36.20 (release 27-06-2012 CrysAlis171 .NET)
(compiled Jul 11 2012,15:38:31)
;
_computing_molecular_graphics
;
O. V. Dolomanov, L. J. Bourhis, R. J. Gildea, J. A. K. Howard and H. Puschmann,
OLEX2: a complete structure solution, refinement and analysis program.
J. Appl. Cryst. (2009). 42, 339-341.
;
_computing_publication_material
;
O. V. Dolomanov, L. J. Bourhis, R. J. Gildea, J. A. K. Howard and H. Puschmann,
OLEX2: a complete structure solution, refinement and analysis program.
J. Appl. Cryst. (2009). 42, 339-341.
;
_computing_structure_refinement
;
SHELXL, G.M. Sheldrick, Acta Cryst.
(2008). A64, 112-122
;
_computing_structure_solution 'J. Appl. Cryst. (2007) 40, 786-790'
_diffrn_ambient_temperature 100.00(10)
_diffrn_detector_area_resol_mean 16.0733
_diffrn_measured_fraction_theta_full 0.9978
_diffrn_measured_fraction_theta_max 0.9808
_diffrn_measurement_details
;
1 omega -68.00 -36.00 1.0000 3.0000
omega____ theta____ kappa____ phi______ frames
- -19.3492 -57.0000 -180.0000 32
2 omega 0.00 51.00 1.0000 3.0000
omega____ theta____ kappa____ phi______ frames
- -19.3492 57.0000 -60.0000 51
3 omega 58.00 84.00 1.0000 3.0000
omega____ theta____ kappa____ phi______ frames
- 22.7867 178.0000 -180.0000 26
4 omega 26.00 94.00 1.0000 3.0000
omega____ theta____ kappa____ phi______ frames
- 22.7867 38.0000 90.0000 68
5 omega -1.00 93.00 1.0000 3.0000
omega____ theta____ kappa____ phi______ frames
- 22.7867 57.0000 -180.0000 94
6 omega -20.00 68.00 1.0000 3.0000
omega____ theta____ kappa____ phi______ frames
- 22.7867 -99.0000 30.0000 88
7 omega -16.00 68.00 1.0000 3.0000
omega____ theta____ kappa____ phi______ frames
- 22.7867 -99.0000 -90.0000 84
;
_diffrn_measurement_device_type 'SuperNova, Dual, Cu at zero, Eos'
_diffrn_measurement_method '\w scans'
_diffrn_orient_matrix_UB_11 0.0120012000
_diffrn_orient_matrix_UB_12 0.0201122000
_diffrn_orient_matrix_UB_13 0.0488939000
_diffrn_orient_matrix_UB_21 -0.0648826000
_diffrn_orient_matrix_UB_22 -0.0269960000
_diffrn_orient_matrix_UB_23 0.0042447000
_diffrn_orient_matrix_UB_31 0.0199042000
_diffrn_orient_matrix_UB_32 -0.0649597000
_diffrn_orient_matrix_UB_33 -0.0056519000
_diffrn_radiation_monochromator mirror
_diffrn_radiation_type 'Mo K\a'
_diffrn_radiation_wavelength 0.7107
_diffrn_reflns_av_R_equivalents 0.0390
_diffrn_reflns_av_unetI/netI 0.0503
_diffrn_reflns_limit_h_max 12
_diffrn_reflns_limit_h_min -7
_diffrn_reflns_limit_k_max 12
_diffrn_reflns_limit_k_min -12
_diffrn_reflns_limit_l_max 18
_diffrn_reflns_limit_l_min -18
_diffrn_reflns_number 10955
_diffrn_reflns_theta_full 25.68
_diffrn_reflns_theta_max 25.68
_diffrn_reflns_theta_min 3.02
_diffrn_source 'SuperNova (Mo) X-ray Source'
_exptl_absorpt_coefficient_mu 4.758
_exptl_absorpt_correction_T_max 1.00000
_exptl_absorpt_correction_T_min 0.52564
_exptl_absorpt_correction_type multi-scan
_exptl_absorpt_process_details
;
CrysAlisPro, Agilent Technologies,
Version 1.171.36.20 (release 27-06-2012 CrysAlis171 .NET)
(compiled Jul 11 2012,15:38:31)
Empirical absorption correction using spherical harmonics,
implemented in SCALE3 ABSPACK scaling algorithm.
;
_exptl_crystal_colour 'clear light yellow'
_exptl_crystal_density_diffrn 1.619
_exptl_crystal_density_method 'not measured'
_exptl_crystal_description plate
_exptl_crystal_F_000 744
_exptl_crystal_size_max 0.37
_exptl_crystal_size_mid 0.28
_exptl_crystal_size_min 0.05
_refine_diff_density_max 1.828
_refine_diff_density_min -1.441
_refine_diff_density_rms 0.138
_refine_ls_extinction_method none
_refine_ls_goodness_of_fit_ref 1.028
_refine_ls_hydrogen_treatment constr
_refine_ls_matrix_type full
_refine_ls_number_parameters 367
_refine_ls_number_reflns 5842
_refine_ls_number_restraints 0
_refine_ls_restrained_S_all 1.028
_refine_ls_R_factor_all 0.0302
_refine_ls_R_factor_gt 0.0277
_refine_ls_shift/su_max 0.000
_refine_ls_shift/su_mean 0.000
_refine_ls_structure_factor_coef Fsqd
_refine_ls_weighting_details 'calc w=1/[\s^2^(Fo^2^)+(0.0325P)^2^+0.0000P] where P=(Fo^2^+2Fc^2^)/3'
_refine_ls_weighting_scheme calc
_refine_ls_wR_factor_gt 0.0643
_refine_ls_wR_factor_ref 0.0666
_reflns_number_gt 5501
_reflns_number_total 5842
_reflns_threshold_expression >2sigma(I)
_cod_data_source_file c3cc41069b.txt
_cod_data_source_block yubr0830
_cod_original_cell_volume 1539.41(11)
_cod_database_code 7109083
_reflns_odcompleteness_completeness 99.78
_reflns_odcompleteness_iscentric 1
_reflns_odcompleteness_theta 26.32

loop_
_space_group_symop_id
_space_group_symop_operation_xyz
1 'x, y, z'
2 '-x, -y, -z'

loop_
_atom_site_label
_atom_site_type_symbol
_atom_site_fract_x
_atom_site_fract_y
_atom_site_fract_z
_atom_site_U_iso_or_equiv
_atom_site_adp_type
_atom_site_occupancy
_atom_site_symmetry_multiplicity
_atom_site_calc_flag
_atom_site_refinement_flags
Pt1 Pt 0.154061(12) 0.216611(12) -0.002554(9) 0.00910(6) Uani 1 1 d .
Cl1 Cl 0.89194(12) 0.65605(12) 0.28557(8) 0.0316(3) Uani 1 1 d .
Cl2 Cl 0.65341(10) 0.78166(13) 0.32505(9) 0.0333(3) Uani 1 1 d .
N1 N 0.1999(3) 0.3476(3) 0.1323(2) 0.0093(6) Uani 1 1 d .
N2 N -0.0224(3) 0.2020(3) 0.0557(2) 0.0100(6) Uani 1 1 d .
C1 C 0.3158(4) 0.4274(4) 0.1654(3) 0.0136(8) Uani 1 1 d .
H1 H 0.3836 0.4210 0.1257 0.016 Uiso 1 1 calc R
C2 C 0.3361(3) 0.5166(4) 0.2549(3) 0.0128(8) Uani 1 1 d .
H2 H 0.4161 0.5716 0.2740 0.015 Uiso 1 1 calc R
C3 C 0.2387(4) 0.5268(4) 0.3184(3) 0.0125(8) Uani 1 1 d .
C4 C 0.1199(4) 0.4452(4) 0.2831(3) 0.0131(8) Uani 1 1 d .
H4 H 0.0513 0.4484 0.3220 0.016 Uiso 1 1 calc R
C5 C 0.1028(3) 0.3597(4) 0.1908(2) 0.0096(7) Uani 1 1 d .
C6 C -0.0229(3) 0.2760(4) 0.1477(3) 0.0100(7) Uani 1 1 d .
C7 C -0.1344(3) 0.2737(4) 0.1954(3) 0.0118(8) Uani 1 1 d .
H7 H -0.1318 0.3242 0.2587 0.014 Uiso 1 1 calc R
C8 C -0.2511(3) 0.1972(4) 0.1503(3) 0.0115(8) Uani 1 1 d .
C9 C -0.2475(3) 0.1223(4) 0.0565(3) 0.0111(8) Uani 1 1 d .
H9 H -0.3227 0.0692 0.0233 0.013 Uiso 1 1 calc R
C10 C -0.1333(3) 0.1261(4) 0.0122(3) 0.0110(8) Uani 1 1 d .
H10 H -0.1332 0.0738 -0.0506 0.013 Uiso 1 1 calc R
C11 C 0.2617(4) 0.6252(4) 0.4186(3) 0.0160(8) Uani 1 1 d .
C12 C 0.2736(4) 0.7733(4) 0.4194(3) 0.0259(10) Uani 1 1 d .
H12A H 0.1953 0.7868 0.3916 0.039 Uiso 1 1 calc R
H12B H 0.3460 0.7904 0.3845 0.039 Uiso 1 1 calc R
H12C H 0.2869 0.8359 0.4824 0.039 Uiso 1 1 calc R
C13 C 0.3885(4) 0.6022(5) 0.4611(3) 0.0232(10) Uani 1 1 d .
H13A H 0.4026 0.6629 0.5246 0.035 Uiso 1 1 calc R
H13B H 0.4601 0.6211 0.4261 0.035 Uiso 1 1 calc R
H13C H 0.3818 0.5083 0.4589 0.035 Uiso 1 1 calc R
C14 C 0.1511(4) 0.5997(4) 0.4786(3) 0.0220(9) Uani 1 1 d .
H14A H 0.1414 0.5053 0.4757 0.033 Uiso 1 1 calc R
H14B H 0.0717 0.6184 0.4557 0.033 Uiso 1 1 calc R
H14C H 0.1708 0.6593 0.5419 0.033 Uiso 1 1 calc R
C15 C -0.3727(3) 0.1941(4) 0.2042(3) 0.0124(8) Uani 1 1 d .
C16 C -0.3922(4) 0.3423(4) 0.2623(3) 0.0175(8) Uani 1 1 d .
H16A H -0.3996 0.3947 0.2218 0.026 Uiso 1 1 calc R
H16B H -0.3191 0.3844 0.3061 0.026 Uiso 1 1 calc R
H16C H -0.4700 0.3404 0.2953 0.026 Uiso 1 1 calc R
C17 C -0.4945(4) 0.1255(4) 0.1398(3) 0.0168(8) Uani 1 1 d .
H17A H -0.5695 0.1303 0.1762 0.025 Uiso 1 1 calc R
H17B H -0.4864 0.0307 0.1064 0.025 Uiso 1 1 calc R
H17C H -0.5040 0.1726 0.0963 0.025 Uiso 1 1 calc R
C18 C -0.3537(4) 0.1116(4) 0.2693(3) 0.0159(8) Uani 1 1 d .
H18A H -0.4284 0.1107 0.3055 0.024 Uiso 1 1 calc R
H18B H -0.2778 0.1541 0.3101 0.024 Uiso 1 1 calc R
H18C H -0.3431 0.0187 0.2327 0.024 Uiso 1 1 calc R
C19 C 0.3295(4) 0.2387(4) -0.0449(2) 0.0098(7) Uani 1 1 d .
C20 C 0.4414(4) 0.2580(4) -0.0641(3) 0.0124(8) Uani 1 1 d .
C21 C 0.5783(4) 0.2873(4) -0.0775(3) 0.0113(8) Uani 1 1 d .
C22 C 0.6554(4) 0.3940(4) -0.0083(3) 0.0167(8) Uani 1 1 d .
H22 H 0.6178 0.4464 0.0445 0.020 Uiso 1 1 calc R
C23 C 0.7878(4) 0.4224(4) -0.0178(3) 0.0193(9) Uani 1 1 d .
H23 H 0.8384 0.4934 0.0287 0.023 Uiso 1 1 calc R
C24 C 0.8442(4) 0.3459(4) -0.0958(3) 0.0187(9) Uani 1 1 d .
H24 H 0.9330 0.3644 -0.1016 0.022 Uiso 1 1 calc R
C25 C 0.7687(4) 0.2409(4) -0.1657(3) 0.0186(9) Uani 1 1 d .
H25 H 0.8068 0.1901 -0.2188 0.022 Uiso 1 1 calc R
C26 C 0.6365(4) 0.2116(4) -0.1569(3) 0.0158(8) Uani 1 1 d .
H26 H 0.5864 0.1412 -0.2040 0.019 Uiso 1 1 calc R
C27 C 0.0868(4) 0.0966(4) -0.1272(3) 0.0116(8) Uani 1 1 d .
C28 C 0.0324(4) 0.0272(4) -0.2009(3) 0.0133(8) Uani 1 1 d .
C29 C -0.0443(4) -0.0516(4) -0.2855(3) 0.0135(8) Uani 1 1 d .
C30 C 0.0014(4) -0.0635(4) -0.3730(3) 0.0181(9) Uani 1 1 d .
H30 H 0.0844 -0.0217 -0.3775 0.022 Uiso 1 1 calc R
C31 C -0.0756(4) -0.1367(4) -0.4529(3) 0.0241(10) Uani 1 1 d .
H31 H -0.0437 -0.1441 -0.5108 0.029 Uiso 1 1 calc R
C32 C -0.2003(4) -0.1995(4) -0.4477(3) 0.0250(10) Uani 1 1 d .
H32 H -0.2522 -0.2479 -0.5017 0.030 Uiso 1 1 calc R
C33 C -0.2463(4) -0.1889(4) -0.3613(3) 0.0264(10) Uani 1 1 d .
H33 H -0.3290 -0.2319 -0.3571 0.032 Uiso 1 1 calc R
C34 C -0.1700(4) -0.1148(4) -0.2812(3) 0.0189(9) Uani 1 1 d .
H34 H -0.2026 -0.1068 -0.2234 0.023 Uiso 1 1 calc R
C36 C 0.7563(4) 0.7015(5) 0.2383(3) 0.0252(10) Uani 1 1 d .
H36A H 0.7076 0.6193 0.1938 0.030 Uiso 1 1 calc R
H36B H 0.7861 0.7637 0.2054 0.030 Uiso 1 1 calc R

loop_
_atom_site_aniso_label
_atom_site_aniso_U_11
_atom_site_aniso_U_22
_atom_site_aniso_U_33
_atom_site_aniso_U_23
_atom_site_aniso_U_13
_atom_site_aniso_U_12
Pt1 0.00719(9) 0.01047(9) 0.00802(9) 0.00145(6) -0.00056(6) 0.00025(6)
Cl1 0.0363(6) 0.0290(6) 0.0294(6) 0.0083(5) -0.0029(5) 0.0093(5)
Cl2 0.0222(6) 0.0473(7) 0.0359(7) 0.0223(6) 0.0009(5) 0.0024(5)
N1 0.0075(15) 0.0130(15) 0.0051(16) 0.0002(12) -0.0014(12) 0.0018(12)
N2 0.0087(15) 0.0115(15) 0.0096(16) 0.0034(13) -0.0008(12) 0.0011(12)
C1 0.0084(18) 0.0162(19) 0.016(2) 0.0057(16) -0.0013(15) 0.0007(15)
C2 0.0066(18) 0.0129(19) 0.015(2) 0.0014(15) -0.0041(15) -0.0024(15)
C3 0.0128(19) 0.0121(18) 0.011(2) 0.0015(15) -0.0041(15) 0.0024(15)
C4 0.0087(18) 0.0185(19) 0.011(2) 0.0034(15) 0.0026(15) 0.0036(15)
C5 0.0097(18) 0.0128(18) 0.0064(18) 0.0034(14) 0.0000(14) 0.0012(15)
C6 0.0075(18) 0.0137(18) 0.0087(19) 0.0034(15) 0.0006(14) 0.0016(15)
C7 0.0140(19) 0.0110(18) 0.0080(19) 0.0007(14) -0.0001(15) 0.0004(15)
C8 0.0075(18) 0.0102(18) 0.018(2) 0.0053(15) 0.0006(15) 0.0030(14)
C9 0.0083(18) 0.0087(18) 0.014(2) 0.0027(15) -0.0042(15) -0.0036(14)
C10 0.0128(19) 0.0089(17) 0.0093(19) 0.0017(14) -0.0024(15) -0.0012(15)
C11 0.0128(19) 0.021(2) 0.010(2) -0.0004(16) -0.0012(15) 0.0000(16)
C12 0.033(3) 0.018(2) 0.018(2) -0.0024(17) -0.0010(19) -0.0033(19)
C13 0.018(2) 0.034(2) 0.012(2) 0.0016(18) -0.0048(17) 0.0009(19)
C14 0.020(2) 0.026(2) 0.012(2) -0.0031(17) -0.0008(17) -0.0028(18)
C15 0.0099(18) 0.0143(19) 0.012(2) 0.0030(15) 0.0020(15) 0.0012(15)
C16 0.0125(19) 0.018(2) 0.018(2) 0.0022(17) 0.0035(16) 0.0024(16)
C17 0.0092(19) 0.019(2) 0.019(2) 0.0037(17) 0.0002(16) -0.0019(16)
C18 0.0137(19) 0.0162(19) 0.016(2) 0.0035(16) -0.0005(16) -0.0011(16)
C19 0.015(2) 0.0087(17) 0.0036(18) -0.0009(14) -0.0007(14) 0.0032(15)
C20 0.0104(19) 0.0128(18) 0.012(2) 0.0027(15) 0.0002(15) 0.0006(15)
C21 0.0115(19) 0.0112(18) 0.014(2) 0.0074(15) -0.0010(15) 0.0028(15)
C22 0.017(2) 0.0138(19) 0.019(2) 0.0046(16) 0.0004(17) 0.0023(16)
C23 0.014(2) 0.016(2) 0.027(2) 0.0082(18) -0.0096(18) -0.0025(16)
C24 0.0086(19) 0.022(2) 0.031(3) 0.0161(19) 0.0010(17) 0.0018(16)
C25 0.017(2) 0.021(2) 0.023(2) 0.0115(18) 0.0063(17) 0.0065(17)
C26 0.018(2) 0.0152(19) 0.015(2) 0.0068(16) 0.0019(16) 0.0001(16)
C27 0.0124(19) 0.0122(18) 0.009(2) 0.0009(15) 0.0021(15) 0.0033(15)
C28 0.0105(18) 0.0137(19) 0.016(2) 0.0041(16) 0.0021(16) 0.0038(15)
C29 0.0145(19) 0.0111(18) 0.012(2) -0.0006(15) -0.0005(15) 0.0031(15)
C30 0.018(2) 0.017(2) 0.016(2) 0.0011(16) -0.0009(17) 0.0015(17)
C31 0.036(3) 0.022(2) 0.012(2) 0.0032(17) 0.0020(19) 0.005(2)
C32 0.027(2) 0.024(2) 0.018(2) 0.0002(18) -0.0103(19) 0.0040(19)
C33 0.019(2) 0.025(2) 0.030(3) 0.0067(19) -0.0106(19) -0.0083(18)
C34 0.023(2) 0.021(2) 0.010(2) 0.0030(16) -0.0004(17) -0.0006(17)
C36 0.022(2) 0.038(3) 0.016(2) 0.0125(19) -0.0081(18) -0.0055(19)

loop_
_atom_type_symbol
_atom_type_description
_atom_type_scat_dispersion_real
_atom_type_scat_dispersion_imag
_atom_type_scat_source
C C 0.0033 0.0016 'International Tables Vol C Tables 4.2.6.8 and 6.1.1.4'
H H 0.0000 0.0000 'International Tables Vol C Tables 4.2.6.8 and 6.1.1.4'
Cl Cl 0.1484 0.1585 'International Tables Vol C Tables 4.2.6.8 and 6.1.1.4'
Pt Pt -1.7033 8.3905 'International Tables Vol C Tables 4.2.6.8 and 6.1.1.4'
N N 0.0061 0.0033 'International Tables Vol C Tables 4.2.6.8 and 6.1.1.4'

loop_
_geom_angle_atom_site_label_1
_geom_angle_atom_site_label_2
_geom_angle_atom_site_label_3
_geom_angle
N2 Pt1 N1 78.93(12)
C19 Pt1 N1 95.44(13)
C19 Pt1 N2 174.13(12)
C19 Pt1 C27 91.65(15)
C27 Pt1 N1 172.41(12)
C27 Pt1 N2 94.06(14)
C1 N1 Pt1 126.1(3)
C5 N1 Pt1 116.1(2)
C5 N1 C1 117.7(3)
C6 N2 Pt1 115.3(2)
C10 N2 Pt1 126.5(3)
C10 N2 C6 118.2(3)
N1 C1 C2 122.3(4)
C1 C2 C3 121.1(3)
C2 C3 C11 121.2(3)
C4 C3 C2 115.8(3)
C4 C3 C11 122.9(3)
C5 C4 C3 120.8(3)
N1 C5 C4 122.1(3)
N1 C5 C6 114.4(3)
C4 C5 C6 123.5(3)
N2 C6 C5 115.2(3)
N2 C6 C7 121.1(3)
C7 C6 C5 123.7(3)
C6 C7 C8 121.1(3)
C7 C8 C15 120.5(3)
C9 C8 C7 116.4(3)
C9 C8 C15 123.1(3)
C10 C9 C8 120.4(3)
N2 C10 C9 122.7(3)
C3 C11 C12 109.0(3)
C3 C11 C13 109.2(3)
C3 C11 C14 111.4(3)
C12 C11 C13 109.6(3)
C12 C11 C14 109.7(3)
C14 C11 C13 107.8(3)
C8 C15 C16 109.5(3)
C8 C15 C17 112.2(3)
C8 C15 C18 108.0(3)
C16 C15 C18 109.7(3)
C17 C15 C16 108.6(3)
C17 C15 C18 108.9(3)
C20 C19 Pt1 175.0(3)
C19 C20 C21 174.4(4)
C22 C21 C20 119.1(4)
C26 C21 C20 122.3(4)
C26 C21 C22 118.7(4)
C23 C22 C21 120.6(4)
C24 C23 C22 120.2(4)
C23 C24 C25 120.0(4)
C24 C25 C26 120.2(4)
C25 C26 C21 120.3(4)
C28 C27 Pt1 172.7(3)
C27 C28 C29 174.5(4)
C30 C29 C28 121.8(3)
C30 C29 C34 118.2(4)
C34 C29 C28 119.9(4)
C31 C30 C29 120.6(4)
C30 C31 C32 120.7(4)
C33 C32 C31 119.2(4)
C34 C33 C32 120.3(4)
C33 C34 C29 121.1(4)
Cl1 C36 Cl2 112.0(2)

loop_
_geom_bond_atom_site_label_1
_geom_bond_atom_site_label_2
_geom_bond_distance
Pt1 N1 2.061(3)
Pt1 N2 2.059(3)
Pt1 C19 1.954(4)
Pt1 C27 1.954(4)
Cl1 C36 1.763(4)
Cl2 C36 1.763(5)
N1 C1 1.357(5)
N1 C5 1.346(5)
N2 C6 1.356(5)
N2 C10 1.338(5)
C1 C2 1.365(5)
C2 C3 1.399(5)
C3 C4 1.394(5)
C3 C11 1.524(5)
C4 C5 1.384(5)
C5 C6 1.484(5)
C6 C7 1.378(5)
C7 C8 1.394(5)
C8 C9 1.384(5)
C8 C15 1.519(5)
C9 C10 1.376(5)
C11 C12 1.526(5)
C11 C13 1.543(5)
C11 C14 1.531(5)
C15 C16 1.538(5)
C15 C17 1.532(5)
C15 C18 1.543(5)
C19 C20 1.212(5)
C20 C21 1.448(5)
C21 C22 1.397(5)
C21 C26 1.396(5)
C22 C23 1.391(6)
C23 C24 1.375(6)
C24 C25 1.387(6)
C25 C26 1.388(5)
C27 C28 1.200(5)
C28 C29 1.440(5)
C29 C30 1.395(5)
C29 C34 1.399(5)
C30 C31 1.380(6)
C31 C32 1.392(6)
C32 C33 1.384(6)
C33 C34 1.381(6)
